data_7706944
loop_
_publ_author_name
'Vos\'ahlo, Petr'
'Schulz, Ji\<r\'i'
'C\'isa\<rov\'a, Ivana'
'\<St\<epni\<cka, Petr'

_publ_section_title
;
 Cyclopalladation of a ferrocene acylphosphine and the reactivity of the
 C-H activated products.
;
_journal_issue 18
_journal_name_full 'Dalton transactions (Cambridge, England : 2003)'
_journal_page_first 6232
_journal_page_last 6244
_journal_paper_doi 10.1039/d1dt00668a
_journal_volume 50
_journal_year 2021
_chemical_formula_moiety 'C26 H23 Fe O P Pd'
_chemical_formula_sum 'C26 H23 Fe O P Pd'
_chemical_formula_weight 544.66
_space_group_crystal_system triclinic
_space_group_IT_number 2
_space_group_name_Hall '-P 1'
_space_group_name_H-M_alt 'P -1'
_atom_sites_solution_hydrogens mixed
_atom_sites_solution_primary direct
_atom_sites_solution_secondary difmap
_audit_creation_method SHELXL-2017/1
_audit_update_record
;
2021-02-17 deposited with the CCDC.	2021-03-23 downloaded from the CCDC.
;
_cell_angle_alpha 103.4820(10)
_cell_angle_beta 101.2830(10)
_cell_angle_gamma 95.9790(10)
_cell_formula_units_Z 2
_cell_length_a 8.5645(2)
_cell_length_b 9.8056(3)
_cell_length_c 13.6065(4)
_cell_measurement_reflns_used 9788
_cell_measurement_temperature 150(2)
_cell_measurement_theta_max 27.47
_cell_measurement_theta_min 2.32
_cell_volume 1076.19(5)
_computing_cell_refinement 'SAINT V8.40A (Bruker Nano, Inc., 2019)'
_computing_data_collection 'Bruker Instrument Service vV6.2.12'
_computing_data_reduction 'SAINT V8.40A (Bruker Nano, Inc., 2019)'
_computing_molecular_graphics 'PLATON (Spek, 2020)'
_computing_publication_material 'PLATON (Spek, 2020)'
_computing_structure_refinement 'SHELXL-2017 (Sheldrick, 2017)'
_computing_structure_solution 'SHELXT 2014 (Sheldrick, 2014)'
_diffrn_ambient_temperature 150(2)
_diffrn_measured_fraction_theta_full 0.999
_diffrn_measured_fraction_theta_max 0.999
_diffrn_measurement_device_type 'Bruker D8 VENTURE Kappa Duo with PHOTON III'
_diffrn_measurement_method '\f and \w scans'
_diffrn_radiation_monochromator 'Quazar Mo multilayer optic'
_diffrn_radiation_source 'I\mS micro-focus sealed tube'
_diffrn_radiation_type MoK\a
_diffrn_radiation_wavelength 0.71073
_diffrn_reflns_av_R_equivalents 0.0288
_diffrn_reflns_av_unetI/netI 0.0148
_diffrn_reflns_Laue_measured_fraction_full 0.999
_diffrn_reflns_Laue_measured_fraction_max 0.999
_diffrn_reflns_limit_h_max 11
_diffrn_reflns_limit_h_min -11
_diffrn_reflns_limit_k_max 12
_diffrn_reflns_limit_k_min -12
_diffrn_reflns_limit_l_max 17
_diffrn_reflns_limit_l_min -17
_diffrn_reflns_number 40266
_diffrn_reflns_point_group_measured_fraction_full 0.999
_diffrn_reflns_point_group_measured_fraction_max 0.999
_diffrn_reflns_theta_full 25.242
_diffrn_reflns_theta_max 27.487
_diffrn_reflns_theta_min 2.324
_exptl_absorpt_coefficient_mu 1.599
_exptl_absorpt_correction_T_max 0.96
_exptl_absorpt_correction_T_min 0.91
_exptl_absorpt_correction_type multi-scan
_exptl_absorpt_process_details 'SADABS-2016/2 - Bruker AXS'
_exptl_crystal_colour 'dark red'
_exptl_crystal_density_diffrn 1.681
_exptl_crystal_description prism
_exptl_crystal_F_000 548
_exptl_crystal_size_max 0.14
_exptl_crystal_size_mid 0.05
_exptl_crystal_size_min 0.02
_refine_diff_density_max 0.545
_refine_diff_density_min -0.394
_refine_diff_density_rms 0.060
_refine_ls_extinction_method none
_refine_ls_goodness_of_fit_ref 1.071
_refine_ls_hydrogen_treatment constr
_refine_ls_matrix_type full
_refine_ls_number_parameters 299
_refine_ls_number_reflns 4937
_refine_ls_number_restraints 36
_refine_ls_restrained_S_all 1.073
_refine_ls_R_factor_all 0.0223
_refine_ls_R_factor_gt 0.0204
_refine_ls_shift/su_max 0.002
_refine_ls_shift/su_mean 0.000
_refine_ls_structure_factor_coef Fsqd
_refine_ls_weighting_details 'w=1/[\s^2^(Fo^2^)+(0.0186P)^2^+0.9898P] where P=(Fo^2^+2Fc^2^)/3'
_refine_ls_weighting_scheme calc
_refine_ls_wR_factor_gt 0.0485
_refine_ls_wR_factor_ref 0.0495
_reflns_Friedel_coverage 0.000
_reflns_number_gt 4655
_reflns_number_total 4937
_reflns_threshold_expression 'I > 2\s(I)'
_cod_data_source_file d1dt00668a3.cif
_cod_data_source_block pv437
_cod_depositor_comments 'Adding full bibliography for 7706929--7706948.cif.'
_cod_database_code 7706944
_shelx_shelxl_version_number 2017/1
_shelx_space_group_comment
;
The symmetry employed for this shelxl refinement is uniquely defined
by the following loop, which should always be used as a source of
symmetry information in preference to the above space-group names.
They are only intended as comments.
;
_shelx_estimated_absorpt_t_min 0.807
_shelx_estimated_absorpt_t_max 0.969

loop_
_space_group_symop_operation_xyz
'x, y, z'
'-x, -y, -z'

loop_
_atom_site_label
_atom_site_type_symbol
_atom_site_fract_x
_atom_site_fract_y
_atom_site_fract_z
_atom_site_U_iso_or_equiv
_atom_site_adp_type
_atom_site_occupancy
_atom_site_site_symmetry_order
_atom_site_calc_flag
_atom_site_refinement_flags_posn
_atom_site_refinement_flags_adp
_atom_site_refinement_flags_occupancy
_atom_site_disorder_assembly
_atom_site_disorder_group
Pd1 Pd 0.29081(2) 0.53759(2) 0.58270(2) 0.01941(4) Uani 1 1 d . . . . .
Fe1 Fe 0.29018(3) 0.22524(3) 0.70290(2) 0.02331(7) Uani 1 1 d . . . . .
P1 P 0.39175(5) 0.63624(5) 0.75433(3) 0.01741(9) Uani 1 1 d . . . . .
O1 O 0.60787(16) 0.52835(15) 0.88198(11) 0.0277(3) Uani 1 1 d . . . . .
C1 C 0.4826(2) 0.37247(19) 0.71419(15) 0.0222(4) Uani 1 1 d . . . . .
C2 C 0.3685(2) 0.3611(2) 0.61761(14) 0.0226(4) Uani 1 1 d . . . . .
C3 C 0.3496(3) 0.2158(2) 0.56164(16) 0.0295(4) Uani 1 1 d . . . . .
H3 H 0.281003 0.174674 0.494945 0.035 Uiso 1 1 calc R U . . .
C4 C 0.4489(3) 0.1412(2) 0.62053(17) 0.0331(5) Uani 1 1 d . . . . .
H4 H 0.457799 0.043408 0.599322 0.040 Uiso 1 1 calc R U . . .
C5 C 0.5320(2) 0.2373(2) 0.71597(17) 0.0286(4) Uani 1 1 d . . . . .
H5 H 0.605841 0.216505 0.770332 0.034 Uiso 1 1 calc R U . . .
C6 C 0.2160(3) 0.2585(3) 0.83919(18) 0.0393(5) Uani 1 1 d . . . . .
H6 H 0.271034 0.324946 0.902427 0.047 Uiso 1 1 calc R U . . .
C7 C 0.0976(3) 0.2855(2) 0.7620(2) 0.0414(6) Uani 1 1 d . . . . .
H7 H 0.057901 0.372891 0.764420 0.050 Uiso 1 1 calc R U . . .
C8 C 0.0477(3) 0.1607(3) 0.6805(2) 0.0427(6) Uani 1 1 d . . . . .
H8 H -0.030606 0.149111 0.617945 0.051 Uiso 1 1 calc R U . . .
C9 C 0.1358(3) 0.0554(2) 0.70865(19) 0.0385(5) Uani 1 1 d . . . . .
H9 H 0.126734 -0.039554 0.668464 0.046 Uiso 1 1 calc R U . . .
C10 C 0.2393(3) 0.1172(3) 0.80720(18) 0.0373(5) Uani 1 1 d . . . . .
H10 H 0.312043 0.070951 0.845153 0.045 Uiso 1 1 calc R U . . .
C11 C 0.5146(2) 0.50140(19) 0.79747(14) 0.0204(3) Uani 1 1 d . . . . .
C12 C 0.5427(2) 0.79484(18) 0.79516(14) 0.0193(3) Uani 1 1 d . . . . .
C13 C 0.6023(2) 0.8689(2) 0.89878(15) 0.0268(4) Uani 1 1 d . . . . .
H13 H 0.556445 0.842544 0.951126 0.032 Uiso 1 1 calc R U . . .
C14 C 0.7290(3) 0.9812(2) 0.92568(16) 0.0317(4) Uani 1 1 d . . . . .
H14 H 0.769171 1.032148 0.996316 0.038 Uiso 1 1 calc R U . . .
C15 C 0.7969(2) 1.0190(2) 0.84917(17) 0.0296(4) Uani 1 1 d . . . . .
H15 H 0.885154 1.094292 0.867718 0.036 Uiso 1 1 calc R U . . .
C16 C 0.7364(2) 0.9474(2) 0.74646(16) 0.0273(4) Uani 1 1 d . . . . .
H16 H 0.781805 0.974842 0.694299 0.033 Uiso 1 1 calc R U . . .
C17 C 0.6096(2) 0.8356(2) 0.71874(15) 0.0229(4) Uani 1 1 d . . . . .
H17 H 0.568334 0.786719 0.647768 0.027 Uiso 1 1 calc R U . . .
C18 C 0.2520(2) 0.66022(18) 0.83914(13) 0.0181(3) Uani 1 1 d . . . . .
C19 C 0.2790(2) 0.63145(19) 0.93645(14) 0.0209(3) Uani 1 1 d . . . . .
H19 H 0.379587 0.607395 0.964896 0.025 Uiso 1 1 calc R U . . .
C20 C 0.1579(2) 0.6382(2) 0.99143(14) 0.0240(4) Uani 1 1 d . . . . .
H20 H 0.175946 0.618320 1.057449 0.029 Uiso 1 1 calc R U . . .
C21 C 0.0115(2) 0.6737(2) 0.95054(15) 0.0253(4) Uani 1 1 d . . . . .
H21 H -0.071343 0.676208 0.987948 0.030 Uiso 1 1 calc R U . . .
C22 C -0.0147(2) 0.7054(2) 0.85559(15) 0.0270(4) Uani 1 1 d . . . . .
H22 H -0.114689 0.731685 0.828469 0.032 Uiso 1 1 calc R U . . .
C23 C 0.1047(2) 0.6989(2) 0.79976(14) 0.0227(4) Uani 1 1 d . . . . .
H23 H 0.086254 0.720848 0.734440 0.027 Uiso 1 1 calc R U . . .
C31A C 0.2362(7) 0.4560(7) 0.4141(5) 0.0264(12) Uani 0.566(9) 1 d . U P A 1
H31A H 0.325261 0.472316 0.379386 0.032 Uiso 0.566(9) 1 calc R U P A 1
H31B H 0.170185 0.360641 0.384894 0.032 Uiso 0.566(9) 1 calc R U P A 1
C32A C 0.1525(6) 0.5704(5) 0.4404(3) 0.0277(12) Uani 0.566(9) 1 d . U P A 1
H32A H 0.039620 0.555254 0.437376 0.033 Uiso 0.566(9) 1 d R U P A 1
C33A C 0.2351(8) 0.7027(7) 0.5043(5) 0.0311(13) Uani 0.566(9) 1 d . U P A 1
H33A H 0.168176 0.770246 0.534547 0.037 Uiso 0.566(9) 1 calc R U P A 1
H3A3 H 0.323973 0.748269 0.480314 0.037 Uiso 0.566(9) 1 calc R U P A 1
C31B C 0.1856(10) 0.4731(10) 0.4200(7) 0.0335(19) Uani 0.434(9) 1 d . U P A 2
H31C H 0.244098 0.411793 0.376182 0.040 Uiso 0.434(9) 1 calc R U P A 2
H31D H 0.067173 0.443890 0.399590 0.040 Uiso 0.434(9) 1 calc R U P A 2
C32B C 0.2409(9) 0.6174(7) 0.4469(4) 0.0326(17) Uani 0.434(9) 1 d . U P A 2
H32B H 0.334097 0.648093 0.425739 0.039 Uiso 0.434(9) 1 d R U P A 2
C33B C 0.1887(9) 0.7121(10) 0.5221(6) 0.0297(17) Uani 0.434(9) 1 d . U P A 2
H33C H 0.070815 0.710508 0.512452 0.036 Uiso 0.434(9) 1 calc R U P A 2
H33D H 0.252484 0.808535 0.549442 0.036 Uiso 0.434(9) 1 calc R U P A 2

loop_
_atom_site_aniso_label
_atom_site_aniso_U_11
_atom_site_aniso_U_22
_atom_site_aniso_U_33
_atom_site_aniso_U_23
_atom_site_aniso_U_13
_atom_site_aniso_U_12
Pd1 0.01776(7) 0.02451(8) 0.01577(7) 0.00610(5) 0.00412(5) -0.00002(5)
Fe1 0.02758(14) 0.02039(13) 0.02486(14) 0.00788(11) 0.01113(11) 0.00221(10)
P1 0.0169(2) 0.0193(2) 0.0164(2) 0.00556(16) 0.00391(16) 0.00231(16)
O1 0.0242(7) 0.0310(7) 0.0270(7) 0.0094(6) 0.0000(5) 0.0070(5)
C1 0.0202(8) 0.0232(9) 0.0266(9) 0.0088(7) 0.0105(7) 0.0042(7)
C2 0.0248(9) 0.0240(9) 0.0207(9) 0.0055(7) 0.0113(7) 0.0002(7)
C3 0.0385(11) 0.0266(10) 0.0241(9) 0.0033(8) 0.0156(8) -0.0005(8)
C4 0.0409(12) 0.0231(10) 0.0398(12) 0.0057(9) 0.0212(10) 0.0078(8)
C5 0.0295(10) 0.0254(10) 0.0360(11) 0.0099(8) 0.0143(8) 0.0095(8)
C6 0.0457(13) 0.0384(12) 0.0360(12) 0.0051(10) 0.0253(10) -0.0029(10)
C7 0.0369(12) 0.0333(11) 0.0683(17) 0.0219(11) 0.0339(12) 0.0073(9)
C8 0.0288(11) 0.0564(15) 0.0479(14) 0.0298(12) 0.0079(10) -0.0065(10)
C9 0.0507(14) 0.0245(10) 0.0433(13) 0.0088(9) 0.0240(11) -0.0059(9)
C10 0.0439(13) 0.0423(12) 0.0373(12) 0.0236(10) 0.0196(10) 0.0085(10)
C11 0.0184(8) 0.0221(9) 0.0233(9) 0.0089(7) 0.0074(7) 0.0026(7)
C12 0.0178(8) 0.0186(8) 0.0222(9) 0.0058(7) 0.0055(6) 0.0035(6)
C13 0.0307(10) 0.0258(9) 0.0233(9) 0.0044(8) 0.0095(8) -0.0002(8)
C14 0.0351(11) 0.0260(10) 0.0276(10) -0.0016(8) 0.0071(8) -0.0036(8)
C15 0.0281(10) 0.0202(9) 0.0386(11) 0.0036(8) 0.0105(8) -0.0017(7)
C16 0.0275(10) 0.0255(9) 0.0322(10) 0.0106(8) 0.0119(8) 0.0018(8)
C17 0.0237(9) 0.0241(9) 0.0221(9) 0.0072(7) 0.0068(7) 0.0037(7)
C18 0.0170(8) 0.0176(8) 0.0191(8) 0.0043(6) 0.0043(6) 0.0013(6)
C19 0.0205(8) 0.0234(9) 0.0195(8) 0.0068(7) 0.0040(7) 0.0045(7)
C20 0.0281(9) 0.0237(9) 0.0210(9) 0.0062(7) 0.0077(7) 0.0022(7)
C21 0.0229(9) 0.0252(9) 0.0277(10) 0.0029(8) 0.0110(7) 0.0025(7)
C22 0.0199(9) 0.0320(10) 0.0281(10) 0.0053(8) 0.0043(7) 0.0080(7)
C23 0.0217(9) 0.0259(9) 0.0208(9) 0.0074(7) 0.0023(7) 0.0058(7)
C31A 0.027(3) 0.036(2) 0.0157(18) 0.0048(16) 0.0066(19) 0.005(2)
C32A 0.023(2) 0.040(2) 0.0200(16) 0.0133(15) 0.0004(13) 0.0022(17)
C33A 0.038(3) 0.033(2) 0.026(2) 0.014(2) 0.005(2) 0.011(2)
C31B 0.031(3) 0.045(4) 0.022(3) 0.001(2) 0.006(3) 0.010(3)
C32B 0.031(3) 0.048(3) 0.024(2) 0.018(2) 0.008(2) 0.008(2)
C33B 0.027(3) 0.037(3) 0.028(3) 0.012(2) 0.004(2) 0.012(3)

loop_
_atom_type_symbol
_atom_type_description
_atom_type_scat_dispersion_real
_atom_type_scat_dispersion_imag
_atom_type_scat_source
C C 0.0033 0.0016 'International Tables Vol C Tables 4.2.6.8 and 6.1.1.4'
H H 0.0000 0.0000 'International Tables Vol C Tables 4.2.6.8 and 6.1.1.4'
Fe Fe 0.3463 0.8444 'International Tables Vol C Tables 4.2.6.8 and 6.1.1.4'
O O 0.0106 0.0060 'International Tables Vol C Tables 4.2.6.8 and 6.1.1.4'
P P 0.1023 0.0942 'International Tables Vol C Tables 4.2.6.8 and 6.1.1.4'
Pd Pd -0.9988 1.0072 'International Tables Vol C Tables 4.2.6.8 and 6.1.1.4'

loop_
_geom_angle_atom_site_label_1
_geom_angle_atom_site_label_2
_geom_angle_atom_site_label_3
_geom_angle
_geom_angle_site_symmetry_1
_geom_angle_site_symmetry_3
_geom_angle_publ_flag
C2 Pd1 C31B 105.0(3) . . ?
C2 Pd1 C32B 136.71(17) . . ?
C31B Pd1 C32B 37.6(3) . . ?
C2 Pd1 C32A 131.76(13) . . ?
C2 Pd1 C33A 162.86(18) . . ?
C32A Pd1 C33A 37.7(2) . . ?
C2 Pd1 C31A 96.95(18) . . ?
C32A Pd1 C31A 37.69(19) . . ?
C33A Pd1 C31A 68.2(2) . . ?
C2 Pd1 C33B 172.0(2) . . ?
C31B Pd1 C33B 67.1(3) . . ?
C32B Pd1 C33B 36.7(2) . . ?
C2 Pd1 P1 83.16(5) . . ?
C31B Pd1 P1 171.9(2) . . ?
C32B Pd1 P1 135.13(19) . . ?
C32A Pd1 P1 144.68(12) . . ?
C33A Pd1 P1 109.89(17) . . ?
C31A Pd1 P1 169.75(16) . . ?
C33B Pd1 P1 104.8(2) . . ?
C1 Fe1 C5 41.41(7) . . ?
C1 Fe1 C9 166.82(9) . . ?
C5 Fe1 C9 126.43(9) . . ?
C1 Fe1 C6 110.69(9) . . ?
C5 Fe1 C6 115.76(10) . . ?
C9 Fe1 C6 67.75(9) . . ?
C1 Fe1 C10 129.99(9) . . ?
C5 Fe1 C10 105.32(9) . . ?
C9 Fe1 C10 40.46(10) . . ?
C6 Fe1 C10 40.09(9) . . ?
C1 Fe1 C4 68.21(8) . . ?
C5 Fe1 C4 40.69(9) . . ?
C9 Fe1 C4 105.56(9) . . ?
C6 Fe1 C4 147.00(10) . . ?
C10 Fe1 C4 113.62(9) . . ?
C1 Fe1 C8 152.08(9) . . ?
C5 Fe1 C8 165.95(10) . . ?
C9 Fe1 C8 40.63(10) . . ?
C6 Fe1 C8 67.69(10) . . ?
C10 Fe1 C8 67.98(10) . . ?
C4 Fe1 C8 129.18(10) . . ?
C1 Fe1 C7 120.17(8) . . ?
C5 Fe1 C7 150.30(10) . . ?
C9 Fe1 C7 67.73(9) . . ?
C6 Fe1 C7 40.07(10) . . ?
C10 Fe1 C7 67.45(9) . . ?
C4 Fe1 C7 169.01(10) . . ?
C8 Fe1 C7 40.17(10) . . ?
C1 Fe1 C3 67.54(8) . . ?
C5 Fe1 C3 68.59(9) . . ?
C9 Fe1 C3 115.89(9) . . ?
C6 Fe1 C3 171.87(10) . . ?
C10 Fe1 C3 147.19(9) . . ?
C4 Fe1 C3 40.62(9) . . ?
C8 Fe1 C3 109.87(9) . . ?
C7 Fe1 C3 133.21(10) . . ?
C1 Fe1 C2 41.04(7) . . ?
C5 Fe1 C2 69.88(8) . . ?
C9 Fe1 C2 149.14(9) . . ?
C6 Fe1 C2 133.50(8) . . ?
C10 Fe1 C2 170.28(9) . . ?
C4 Fe1 C2 68.66(8) . . ?
C8 Fe1 C2 118.57(8) . . ?
C7 Fe1 C2 112.27(8) . . ?
C3 Fe1 C2 40.03(7) . . ?
C18 P1 C12 107.47(8) . . ?
C18 P1 C11 104.46(8) . . ?
C12 P1 C11 101.15(8) . . ?
C18 P1 Pd1 118.36(6) . . ?
C12 P1 Pd1 119.02(6) . . ?
C11 P1 Pd1 103.75(6) . . ?
C5 C1 C11 128.75(18) . . ?
C5 C1 C2 110.23(17) . . ?
C11 C1 C2 120.41(16) . . ?
C5 C1 Fe1 69.35(11) . . ?
C11 C1 Fe1 118.27(12) . . ?
C2 C1 Fe1 72.04(10) . . ?
C3 C2 C1 104.76(17) . . ?
C3 C2 Pd1 134.26(15) . . ?
C1 C2 Pd1 120.61(13) . . ?
C3 C2 Fe1 68.73(10) . . ?
C1 C2 Fe1 66.93(10) . . ?
Pd1 C2 Fe1 132.77(9) . . ?
C2 C3 C4 110.03(18) . . ?
C2 C3 Fe1 71.24(10) . . ?
C4 C3 Fe1 68.88(11) . . ?
C2 C3 H3 125.0 . . ?
C4 C3 H3 125.0 . . ?
Fe1 C3 H3 126.5 . . ?
C5 C4 C3 108.58(18) . . ?
C5 C4 Fe1 69.18(11) . . ?
C3 C4 Fe1 70.50(11) . . ?
C5 C4 H4 125.7 . . ?
C3 C4 H4 125.7 . . ?
Fe1 C4 H4 126.2 . . ?
C4 C5 C1 106.39(18) . . ?
C4 C5 Fe1 70.13(12) . . ?
C1 C5 Fe1 69.24(11) . . ?
C4 C5 H5 126.8 . . ?
C1 C5 H5 126.8 . . ?
Fe1 C5 H5 125.4 . . ?
C10 C6 C7 108.5(2) . . ?
C10 C6 Fe1 69.97(12) . . ?
C7 C6 Fe1 70.41(13) . . ?
C10 C6 H6 125.8 . . ?
C7 C6 H6 125.8 . . ?
Fe1 C6 H6 125.4 . . ?
C6 C7 C8 108.2(2) . . ?
C6 C7 Fe1 69.52(13) . . ?
C8 C7 Fe1 69.68(13) . . ?
C6 C7 H7 125.9 . . ?
C8 C7 H7 125.9 . . ?
Fe1 C7 H7 126.5 . . ?
C7 C8 C9 107.6(2) . . ?
C7 C8 Fe1 70.15(13) . . ?
C9 C8 Fe1 69.48(13) . . ?
C7 C8 H8 126.2 . . ?
C9 C8 H8 126.2 . . ?
Fe1 C8 H8 125.8 . . ?
C10 C9 C8 107.7(2) . . ?
C10 C9 Fe1 69.79(12) . . ?
C8 C9 Fe1 69.89(12) . . ?
C10 C9 H9 126.2 . . ?
C8 C9 H9 126.2 . . ?
Fe1 C9 H9 125.7 . . ?
C6 C10 C9 108.1(2) . . ?
C6 C10 Fe1 69.94(12) . . ?
C9 C10 Fe1 69.75(12) . . ?
C6 C10 H10 126.0 . . ?
C9 C10 H10 126.0 . . ?
Fe1 C10 H10 125.9 . . ?
O1 C11 C1 128.42(17) . . ?
O1 C11 P1 122.28(14) . . ?
C1 C11 P1 109.25(13) . . ?
C13 C12 C17 119.50(17) . . ?
C13 C12 P1 122.94(14) . . ?
C17 C12 P1 117.34(14) . . ?
C14 C13 C12 120.04(18) . . ?
C14 C13 H13 120.0 . . ?
C12 C13 H13 120.0 . . ?
C15 C14 C13 119.95(19) . . ?
C15 C14 H14 120.0 . . ?
C13 C14 H14 120.0 . . ?
C16 C15 C14 120.10(18) . . ?
C16 C15 H15 119.9 . . ?
C14 C15 H15 119.9 . . ?
C15 C16 C17 120.40(18) . . ?
C15 C16 H16 119.8 . . ?
C17 C16 H16 119.8 . . ?
C16 C17 C12 119.97(18) . . ?
C16 C17 H17 120.0 . . ?
C12 C17 H17 120.0 . . ?
C23 C18 C19 119.29(16) . . ?
C23 C18 P1 116.87(13) . . ?
C19 C18 P1 123.63(13) . . ?
C20 C19 C18 119.72(17) . . ?
C20 C19 H19 120.1 . . ?
C18 C19 H19 120.1 . . ?
C21 C20 C19 120.36(17) . . ?
C21 C20 H20 119.8 . . ?
C19 C20 H20 119.8 . . ?
C22 C21 C20 120.25(17) . . ?
C22 C21 H21 119.9 . . ?
C20 C21 H21 119.9 . . ?
C21 C22 C23 120.06(17) . . ?
C21 C22 H22 120.0 . . ?
C23 C22 H22 120.0 . . ?
C22 C23 C18 120.29(17) . . ?
C22 C23 H23 119.9 . . ?
C18 C23 H23 119.9 . . ?
C32A C31A Pd1 70.8(3) . . ?
C32A C31A H31A 116.5 . . ?
Pd1 C31A H31A 116.5 . . ?
C32A C31A H31B 116.5 . . ?
Pd1 C31A H31B 116.5 . . ?
H31A C31A H31B 113.5 . . ?
C33A C32A C31A 120.7(6) . . ?
C33A C32A Pd1 71.4(3) . . ?
C31A C32A Pd1 71.5(3) . . ?
C33A C32A H32A 114.5 . . ?
C31A C32A H32A 121.4 . . ?
Pd1 C32A H32A 111.2 . . ?
C32A C33A Pd1 70.9(3) . . ?
C32A C33A H33A 116.5 . . ?
Pd1 C33A H33A 116.5 . . ?
C32A C33A H3A3 116.5 . . ?
Pd1 C33A H3A3 116.5 . . ?
H33A C33A H3A3 113.5 . . ?
C32B C31B Pd1 72.0(4) . . ?
C32B C31B H31C 116.4 . . ?
Pd1 C31B H31C 116.4 . . ?
C32B C31B H31D 116.4 . . ?
Pd1 C31B H31D 116.4 . . ?
H31C C31B H31D 113.4 . . ?
C31B C32B C33B 122.0(8) . . ?
C31B C32B Pd1 70.4(4) . . ?
C33B C32B Pd1 75.4(4) . . ?
C31B C32B H32B 117.6 . . ?
C33B C32B H32B 118.7 . . ?
Pd1 C32B H32B 113.8 . . ?
C32B C33B Pd1 67.9(4) . . ?
C32B C33B H33C 116.9 . . ?
Pd1 C33B H33C 116.9 . . ?
C32B C33B H33D 116.9 . . ?
Pd1 C33B H33D 116.9 . . ?
H33C C33B H33D 113.9 . . ?

loop_
_geom_bond_atom_site_label_1
_geom_bond_atom_site_label_2
_geom_bond_distance
_geom_bond_site_symmetry_2
_geom_bond_publ_flag
Pd1 C2 2.0401(19) . ?
Pd1 C31B 2.135(9) . ?
Pd1 C32B 2.155(5) . ?
Pd1 C32A 2.174(3) . ?
Pd1 C33A 2.181(7) . ?
Pd1 C31A 2.184(6) . ?
Pd1 C33B 2.250(9) . ?
Pd1 P1 2.2624(5) . ?
Fe1 C1 2.0311(18) . ?
Fe1 C5 2.033(2) . ?
Fe1 C9 2.042(2) . ?
Fe1 C6 2.042(2) . ?
Fe1 C10 2.043(2) . ?
Fe1 C4 2.045(2) . ?
Fe1 C8 2.048(2) . ?
Fe1 C7 2.054(2) . ?
Fe1 C3 2.0668(19) . ?
Fe1 C2 2.1001(18) . ?
P1 C18 1.8147(17) . ?
P1 C12 1.8154(18) . ?
P1 C11 1.9001(18) . ?
O1 C11 1.219(2) . ?
C1 C5 1.437(3) . ?
C1 C11 1.448(3) . ?
C1 C2 1.449(3) . ?
C2 C3 1.427(3) . ?
C3 C4 1.427(3) . ?
C3 H3 0.9500 . ?
C4 C5 1.418(3) . ?
C4 H4 0.9500 . ?
C5 H5 0.9500 . ?
C6 C10 1.400(3) . ?
C6 C7 1.403(4) . ?
C6 H6 0.9500 . ?
C7 C8 1.409(4) . ?
C7 H7 0.9500 . ?
C8 C9 1.420(4) . ?
C8 H8 0.9500 . ?
C9 C10 1.413(3) . ?
C9 H9 0.9500 . ?
C10 H10 0.9500 . ?
C12 C13 1.393(3) . ?
C12 C17 1.396(2) . ?
C13 C14 1.390(3) . ?
C13 H13 0.9500 . ?
C14 C15 1.389(3) . ?
C14 H14 0.9500 . ?
C15 C16 1.378(3) . ?
C15 H15 0.9500 . ?
C16 C17 1.386(3) . ?
C16 H16 0.9500 . ?
C17 H17 0.9500 . ?
C18 C23 1.397(2) . ?
C18 C19 1.398(2) . ?
C19 C20 1.390(2) . ?
C19 H19 0.9500 . ?
C20 C21 1.382(3) . ?
C20 H20 0.9500 . ?
C21 C22 1.380(3) . ?
C21 H21 0.9500 . ?
C22 C23 1.386(3) . ?
C22 H22 0.9500 . ?
C23 H23 0.9500 . ?
C31A C32A 1.408(7) . ?
C31A H31A 0.9900 . ?
C31A H31B 0.9900 . ?
C32A C33A 1.408(8) . ?
C32A H32A 0.9538 . ?
C33A H33A 0.9900 . ?
C33A H3A3 0.9900 . ?
C31B C32B 1.383(11) . ?
C31B H31C 0.9900 . ?
C31B H31D 0.9900 . ?
C32B C33B 1.389(10) . ?
C32B H32B 0.9441 . ?
C33B H33C 0.9900 . ?
C33B H33D 0.9900 . ?
